data_7214048
loop_
_publ_author_name
'Han, Li-Wei'
'L\"u, Jian'
'Lin, Zu-Jin'
'Cao, Rong'

_publ_section_title
;
 Cobalt-cluster-based coordination polymers with size-matching mixed
 ligands
;
_journal_issue 9
_journal_name_full CrystEngComm
_journal_page_first 1749
_journal_paper_doi 10.1039/c3ce42110d
_journal_volume 16
_journal_year 2014
_chemical_formula_sum 'C29 H20 Co F6 N2 O4'
_chemical_formula_weight 633.40
_chemical_name_systematic
; 
 ? 
;
_space_group_IT_number 14
_symmetry_cell_setting monoclinic
_symmetry_space_group_name_Hall '-P 2ybc'
_symmetry_space_group_name_H-M 'P 1 21/c 1'
_atom_sites_solution_hydrogens geom
_atom_sites_solution_primary direct
_atom_sites_solution_secondary difmap
_audit_creation_method SHELXL-97
_cell_angle_alpha 90.00
_cell_angle_beta 112.457(6)
_cell_angle_gamma 90.00
_cell_formula_units_Z 4
_cell_length_a 14.812(6)
_cell_length_b 13.727(5)
_cell_length_c 14.452(5)
_cell_measurement_reflns_used 5552
_cell_measurement_temperature 298(2)
_cell_measurement_theta_max 27.5127
_cell_measurement_theta_min 2.5046
_cell_volume 2715.6(18)
_computing_cell_refinement 'CrystalClear (Rigaku Inc., 2008)'
_computing_data_collection 'CrystalClear (Rigaku Inc., 2008)'
_computing_data_reduction 'CrystalClear (Rigaku Inc., 2008)'
_computing_structure_refinement 'SHELXL-97 (Sheldrick, 1997)'
_computing_structure_solution 'SHELXS-97 (Sheldrick, 1990)'
_diffrn_ambient_temperature 298(2)
_diffrn_detector_area_resol_mean 14.6306
_diffrn_measured_fraction_theta_full 0.995
_diffrn_measured_fraction_theta_max 0.995
_diffrn_measurement_device_type 'Mercury70 (2x2 bin mode)'
_diffrn_measurement_method CCD_Profile_fitting
_diffrn_radiation_monochromator graphite
_diffrn_radiation_source 'fine-focus sealed tube'
_diffrn_radiation_type MoK\a
_diffrn_radiation_wavelength 0.71073
_diffrn_reflns_av_R_equivalents 0.0400
_diffrn_reflns_av_sigmaI/netI 0.0351
_diffrn_reflns_limit_h_max 19
_diffrn_reflns_limit_h_min -19
_diffrn_reflns_limit_k_max 17
_diffrn_reflns_limit_k_min -17
_diffrn_reflns_limit_l_max 18
_diffrn_reflns_limit_l_min -18
_diffrn_reflns_number 30699
_diffrn_reflns_theta_full 27.49
_diffrn_reflns_theta_max 27.49
_diffrn_reflns_theta_min 2.84
_exptl_absorpt_coefficient_mu 0.712
_exptl_absorpt_correction_T_max 0.9322
_exptl_absorpt_correction_T_min 0.7172
_exptl_absorpt_correction_type multi-scan
_exptl_crystal_colour light-yellow
_exptl_crystal_density_diffrn 1.549
_exptl_crystal_density_method 'not measured'
_exptl_crystal_description block
_exptl_crystal_F_000 1284
_exptl_crystal_size_max 0.50
_exptl_crystal_size_mid 0.15
_exptl_crystal_size_min 0.10
_refine_diff_density_max 0.291
_refine_diff_density_min -0.386
_refine_diff_density_rms 0.052
_refine_ls_extinction_method none
_refine_ls_goodness_of_fit_ref 1.112
_refine_ls_hydrogen_treatment mixed
_refine_ls_matrix_type full
_refine_ls_number_parameters 459
_refine_ls_number_reflns 6204
_refine_ls_number_restraints 0
_refine_ls_restrained_S_all 1.112
_refine_ls_R_factor_all 0.0604
_refine_ls_R_factor_gt 0.0481
_refine_ls_shift/su_max 0.001
_refine_ls_shift/su_mean 0.000
_refine_ls_structure_factor_coef Fsqd
_refine_ls_weighting_details 'calc w=1/[\s^2^(Fo^2^)+(0.0272P)^2^+2.0467P] where P=(Fo^2^+2Fc^2^)/3'
_refine_ls_weighting_scheme calc
_refine_ls_wR_factor_gt 0.0897
_refine_ls_wR_factor_ref 0.0958
_reflns_number_gt 5217
_reflns_number_total 6204
_reflns_threshold_expression >2sigma(I)
_cod_data_source_file c3ce42110d.txt
_cod_data_source_block 5_bcphfp_bpe_Co_H2O2
_cod_depositor_comments
;
The following automatic conversions were performed:

'_exptl_absorpt_correction_type' value 'Multi-scan' changed to
'multi-scan' according to
/usr/data/users/saulius/automatic-downloads/current/RSC/lib/dictionaries/cif_core.dic
dictionary named 'cif_core.dic' version 2.4.2 from 2011-04-26.

Automatic conversion script
Id: cif_fix_values 2281 2013-09-26 08:29:07Z andrius 
;
_cod_original_cell_volume 2715.6(17)
_cod_original_sg_symbol_H-M P21/c
_cod_database_code 7214048

loop_
_symmetry_equiv_pos_as_xyz
'x, y, z'
'-x, y+1/2, -z+1/2'
'-x, -y, -z'
'x, -y-1/2, z-1/2'

loop_
_atom_site_label
_atom_site_type_symbol
_atom_site_fract_x
_atom_site_fract_y
_atom_site_fract_z
_atom_site_U_iso_or_equiv
_atom_site_adp_type
_atom_site_occupancy
_atom_site_symmetry_multiplicity
_atom_site_calc_flag
Co1 Co 0.39042(2) 0.96176(2) 0.57702(2) 0.02795(9) Uani 1 1 d
N2 N 0.37647(13) 1.11846(13) 0.57441(14) 0.0303(4) Uani 1 1 d
O1 O 0.23887(11) 0.95498(12) 0.56065(12) 0.0361(4) Uani 1 1 d
O3 O 0.39975(11) 0.95157(11) 0.43954(12) 0.0333(4) Uani 1 1 d
O2 O 0.35643(11) 0.95832(13) 0.71004(13) 0.0407(4) Uani 1 1 d
C1 C 0.26740(17) 0.94899(16) 0.65437(19) 0.0336(5) Uani 1 1 d
O4 O 0.53954(10) 0.96018(11) 0.65304(12) 0.0321(4) Uani 1 1 d
C5 C 0.06778(16) 0.86042(18) 0.78986(19) 0.0351(5) Uani 1 1 d
C14 C 0.29255(15) 1.05236(16) 0.31202(17) 0.0305(5) Uani 1 1 d
C16 C 0.11791(17) 1.03994(18) 0.2498(2) 0.0388(6) Uani 1 1 d
N1 N 0.39525(14) 0.80237(14) 0.58205(15) 0.0332(4) Uani 1 1 d
C11 C 0.10779(16) 1.13575(18) 0.21708(19) 0.0348(5) Uani 1 1 d
C2 C 0.19618(16) 0.92259(18) 0.70167(18) 0.0348(5) Uani 1 1 d
C17 C 0.39170(16) 1.01119(16) 0.37104(17) 0.0287(5) Uani 1 1 d
C4 C 0.03642(17) 0.8713(2) 0.68705(19) 0.0397(6) Uani 1 1 d
C15 C 0.20916(17) 0.99903(19) 0.2985(2) 0.0386(6) Uani 1 1 d
C3 C 0.09960(18) 0.9023(2) 0.6432(2) 0.0393(6) Uani 1 1 d
F6 F 0.04161(12) 1.16888(18) 0.01788(13) 0.0796(6) Uani 1 1 d
C20 C 0.41834(17) 0.59869(16) 0.59902(17) 0.0325(5) Uani 1 1 d
C8 C 0.00417(16) 1.17881(18) 0.16430(19) 0.0365(5) Uani 1 1 d
C18 C 0.33536(19) 0.74537(18) 0.6071(2) 0.0430(6) Uani 1 1 d
C6 C 0.16458(18) 0.8806(2) 0.8480(2) 0.0480(7) Uani 1 1 d
C13 C 0.28262(17) 1.14633(18) 0.2745(2) 0.0379(6) Uani 1 1 d
C22 C 0.4669(2) 0.75673(19) 0.5650(2) 0.0440(6) Uani 1 1 d
C19 C 0.34390(19) 0.64586(18) 0.6160(2) 0.0428(6) Uani 1 1 d
C12 C 0.19165(17) 1.18811(19) 0.2290(2) 0.0408(6) Uani 1 1 d
C10 C -0.0287(2) 1.1528(3) 0.0527(2) 0.0527(8) Uani 1 1 d
C21 C 0.4805(2) 0.65754(19) 0.5738(2) 0.0465(7) Uani 1 1 d
F1 F -0.08657(13) 1.32601(14) 0.14426(18) 0.0842(7) Uani 1 1 d
F2 F 0.04586(13) 1.33662(13) 0.11888(17) 0.0772(6) Uani 1 1 d
F3 F -0.05202(13) 1.05918(15) 0.03708(13) 0.0672(5) Uani 1 1 d
F4 F -0.10620(12) 1.20364(16) -0.00655(13) 0.0717(6) Uani 1 1 d
F5 F 0.05073(14) 1.31901(13) 0.26826(17) 0.0742(5) Uani 1 1 d
C28 C 0.44841(18) 1.17667(17) 0.63130(19) 0.0355(5) Uani 1 1 d
C29 C 0.44111(18) 1.27725(18) 0.6323(2) 0.0372(5) Uani 1 1 d
C25 C 0.35516(17) 1.32212(16) 0.57066(18) 0.0342(5) Uani 1 1 d
C26 C 0.27991(19) 1.26129(18) 0.5137(2) 0.0417(6) Uani 1 1 d
C7 C 0.22815(18) 0.9110(2) 0.8039(2) 0.0461(7) Uani 1 1 d
C23 C 0.4332(2) 0.49030(18) 0.6106(2) 0.0401(6) Uani 1 1 d
C27 C 0.29228(18) 1.16187(18) 0.5177(2) 0.0394(6) Uani 1 1 d
C24 C 0.3418(2) 0.43123(19) 0.5641(3) 0.0488(7) Uani 1 1 d
C9 C 0.0040(2) 1.2908(2) 0.1736(3) 0.0575(8) Uani 1 1 d
H2 H -0.0283(18) 0.8584(17) 0.6458(18) 0.033(6) Uiso 1 1 d
H19 H 0.5093(19) 1.1456(19) 0.6702(19) 0.041(7) Uiso 1 1 d
H17 H 0.222(2) 1.2889(19) 0.471(2) 0.046(8) Uiso 1 1 d
H7 H 0.2147(19) 0.935(2) 0.321(2) 0.045(7) Uiso 1 1 d
H18 H 0.2380(19) 1.117(2) 0.480(2) 0.047(8) Uiso 1 1 d
H14 H 0.478(2) 0.469(2) 0.584(2) 0.054(8) Uiso 1 1 d
H3 H 0.190(2) 0.872(2) 0.920(2) 0.056(8) Uiso 1 1 d
H12 H 0.508(2) 0.798(2) 0.547(2) 0.052(8) Uiso 1 1 d
H9 H 0.286(2) 0.778(2) 0.619(2) 0.055(8) Uiso 1 1 d
H20 H 0.497(2) 1.3124(19) 0.674(2) 0.047(8) Uiso 1 1 d
H8 H 0.063(2) 1.003(2) 0.238(2) 0.048(8) Uiso 1 1 d
H5 H 0.188(2) 1.253(2) 0.207(2) 0.052(8) Uiso 1 1 d
H6 H 0.341(2) 1.184(2) 0.286(2) 0.051(8) Uiso 1 1 d
H11 H 0.532(2) 0.630(2) 0.561(2) 0.054(8) Uiso 1 1 d
H13 H 0.461(2) 0.475(2) 0.683(3) 0.076(11) Uiso 1 1 d
H1 H 0.076(2) 0.911(2) 0.573(2) 0.054(8) Uiso 1 1 d
H15 H 0.295(3) 0.447(2) 0.589(3) 0.074(11) Uiso 1 1 d
H16 H 0.307(3) 0.449(2) 0.492(3) 0.081(11) Uiso 1 1 d
H4 H 0.296(2) 0.921(2) 0.845(2) 0.055(8) Uiso 1 1 d
H10 H 0.299(2) 0.612(2) 0.633(2) 0.064(9) Uiso 1 1 d

loop_
_atom_site_aniso_label
_atom_site_aniso_U_11
_atom_site_aniso_U_22
_atom_site_aniso_U_33
_atom_site_aniso_U_23
_atom_site_aniso_U_13
_atom_site_aniso_U_12
Co1 0.02353(15) 0.02562(16) 0.03703(18) 0.00252(13) 0.01417(13) 0.00105(12)
N2 0.0312(10) 0.0242(9) 0.0373(11) -0.0003(8) 0.0152(9) 0.0026(8)
O1 0.0316(8) 0.0391(9) 0.0409(10) 0.0001(8) 0.0175(7) -0.0008(7)
O3 0.0360(9) 0.0303(8) 0.0366(9) 0.0059(7) 0.0171(7) 0.0043(7)
O2 0.0260(8) 0.0543(11) 0.0446(10) -0.0030(9) 0.0167(8) -0.0053(8)
C1 0.0303(12) 0.0284(12) 0.0481(15) -0.0046(10) 0.0216(11) -0.0011(9)
O4 0.0223(7) 0.0366(9) 0.0391(9) 0.0066(7) 0.0137(7) 0.0021(6)
C5 0.0251(11) 0.0408(13) 0.0430(14) 0.0000(11) 0.0169(10) 0.0033(10)
C14 0.0242(11) 0.0333(12) 0.0379(12) 0.0060(10) 0.0163(10) 0.0028(9)
C16 0.0232(11) 0.0337(13) 0.0623(17) 0.0073(12) 0.0195(12) 0.0000(10)
N1 0.0339(10) 0.0267(10) 0.0404(11) 0.0015(9) 0.0158(9) -0.0008(8)
C11 0.0243(11) 0.0364(13) 0.0469(14) 0.0076(11) 0.0171(10) 0.0061(9)
C2 0.0254(11) 0.0404(13) 0.0422(14) -0.0055(11) 0.0171(10) -0.0012(10)
C17 0.0275(11) 0.0277(11) 0.0328(12) 0.0013(9) 0.0139(10) 0.0034(9)
C4 0.0222(12) 0.0556(16) 0.0404(14) -0.0021(12) 0.0110(11) -0.0026(11)
C15 0.0300(12) 0.0307(12) 0.0577(17) 0.0110(12) 0.0195(12) 0.0036(10)
C3 0.0302(12) 0.0519(16) 0.0365(14) -0.0027(12) 0.0135(11) -0.0020(11)
F6 0.0474(10) 0.144(2) 0.0598(11) 0.0200(12) 0.0347(9) 0.0043(11)
C20 0.0373(12) 0.0259(11) 0.0341(12) -0.0015(10) 0.0134(10) 0.0001(9)
C8 0.0265(11) 0.0394(13) 0.0472(14) 0.0079(11) 0.0182(11) 0.0076(10)
C18 0.0366(14) 0.0295(13) 0.0694(19) -0.0003(12) 0.0274(14) -0.0004(10)
C6 0.0285(13) 0.078(2) 0.0378(15) 0.0025(14) 0.0125(12) -0.0012(13)
C13 0.0260(12) 0.0388(13) 0.0519(15) 0.0134(12) 0.0181(11) 0.0015(10)
C22 0.0538(16) 0.0308(13) 0.0632(18) -0.0021(12) 0.0402(15) -0.0045(11)
C19 0.0383(14) 0.0283(12) 0.0661(18) 0.0042(12) 0.0248(14) -0.0024(10)
C12 0.0311(12) 0.0353(13) 0.0593(17) 0.0182(12) 0.0209(12) 0.0057(10)
C10 0.0347(14) 0.078(2) 0.0512(17) 0.0140(16) 0.0227(13) 0.0080(14)
C21 0.0545(17) 0.0310(13) 0.0716(19) -0.0058(13) 0.0435(16) 0.0011(12)
F1 0.0456(10) 0.0553(11) 0.152(2) 0.0165(12) 0.0380(12) 0.0265(9)
F2 0.0580(11) 0.0569(11) 0.1208(17) 0.0457(11) 0.0389(11) 0.0143(9)
F3 0.0631(11) 0.0818(14) 0.0626(11) -0.0180(10) 0.0305(9) 0.0023(10)
F4 0.0429(9) 0.1083(16) 0.0595(11) 0.0330(11) 0.0146(8) 0.0146(10)
F5 0.0673(12) 0.0529(11) 0.1049(16) -0.0171(11) 0.0357(12) -0.0022(9)
C28 0.0340(13) 0.0288(12) 0.0420(14) 0.0014(10) 0.0126(11) 0.0036(10)
C29 0.0347(13) 0.0298(12) 0.0444(15) -0.0011(11) 0.0124(11) -0.0004(10)
C25 0.0376(13) 0.0253(11) 0.0425(14) 0.0018(10) 0.0184(11) 0.0028(10)
C26 0.0354(14) 0.0320(13) 0.0501(16) 0.0014(12) 0.0079(12) 0.0061(11)
C7 0.0247(12) 0.074(2) 0.0390(15) -0.0052(14) 0.0112(11) -0.0056(12)
C23 0.0419(14) 0.0281(12) 0.0486(16) -0.0006(11) 0.0154(13) 0.0040(10)
C27 0.0346(13) 0.0307(13) 0.0495(15) -0.0038(11) 0.0121(12) 0.0009(10)
C24 0.0418(16) 0.0270(13) 0.070(2) 0.0044(13) 0.0132(15) 0.0032(11)
C9 0.0397(15) 0.0454(17) 0.091(3) 0.0157(17) 0.0293(17) 0.0133(13)

loop_
_atom_type_symbol
_atom_type_description
_atom_type_scat_dispersion_real
_atom_type_scat_dispersion_imag
_atom_type_scat_source
C C 0.0033 0.0016 'International Tables Vol C Tables 4.2.6.8 and 6.1.1.4'
H H 0.0000 0.0000 'International Tables Vol C Tables 4.2.6.8 and 6.1.1.4'
N N 0.0061 0.0033 'International Tables Vol C Tables 4.2.6.8 and 6.1.1.4'
O O 0.0106 0.0060 'International Tables Vol C Tables 4.2.6.8 and 6.1.1.4'
F F 0.0171 0.0103 'International Tables Vol C Tables 4.2.6.8 and 6.1.1.4'
Co Co 0.3494 0.9721 'International Tables Vol C Tables 4.2.6.8 and 6.1.1.4'

loop_
_geom_angle_atom_site_label_1
_geom_angle_atom_site_label_2
_geom_angle_atom_site_label_3
_geom_angle
_geom_angle_site_symmetry_1
_geom_angle_site_symmetry_3
O3 Co1 O4 93.49(7) . .
O3 Co1 N2 95.31(7) . .
O4 Co1 N2 95.50(7) . .
O3 Co1 O2 169.78(6) . .
O4 Co1 O2 95.28(6) . .
N2 Co1 O2 89.09(7) . .
O3 Co1 O1 110.00(6) . .
O4 Co1 O1 156.03(7) . .
N2 Co1 O1 87.29(7) . .
O2 Co1 O1 60.91(6) . .
O3 Co1 N1 87.16(7) . .
O4 Co1 N1 87.53(7) . .
N2 Co1 N1 175.95(7) . .
O2 Co1 N1 87.96(7) . .
O1 Co1 N1 88.86(7) . .
O3 Co1 C1 139.94(7) . .
O4 Co1 C1 125.60(8) . .
N2 Co1 C1 89.79(7) . .
O2 Co1 C1 30.56(7) . .
O1 Co1 C1 30.46(7) . .
N1 Co1 C1 86.26(7) . .
C28 N2 C27 116.6(2) . .
C28 N2 Co1 122.48(15) . .
C27 N2 Co1 120.88(16) . .
C1 O1 Co1 88.70(13) . .
C17 O3 Co1 134.40(15) . .
C1 O2 Co1 88.68(14) . .
O1 C1 O2 121.3(2) . .
O1 C1 C2 120.0(2) . .
O2 C1 C2 118.6(2) . .
O1 C1 Co1 60.84(12) . .
O2 C1 Co1 60.77(12) . .
C2 C1 Co1 170.06(17) . .
C17 O4 Co1 131.78(15) 3_676 .
C4 C5 C6 118.3(2) . .
C4 C5 C8 119.5(2) . 3_576
C6 C5 C8 122.1(2) . 3_576
C15 C14 C13 118.8(2) . .
C15 C14 C17 120.6(2) . .
C13 C14 C17 120.6(2) . .
C15 C16 C11 121.1(2) . .
C18 N1 C22 115.7(2) . .
C18 N1 Co1 125.39(16) . .
C22 N1 Co1 118.78(16) . .
C16 C11 C12 118.3(2) . .
C16 C11 C8 119.2(2) . .
C12 C11 C8 122.4(2) . .
C7 C2 C3 118.9(2) . .
C7 C2 C1 120.1(2) . .
C3 C2 C1 120.8(2) . .
O3 C17 O4 125.4(2) . 3_676
O3 C17 C14 118.17(19) . .
O4 C17 C14 116.45(19) 3_676 .
C3 C4 C5 121.1(2) . .
C16 C15 C14 120.2(2) . .
C4 C3 C2 120.3(2) . .
C21 C20 C19 115.7(2) . .
C21 C20 C23 121.8(2) . .
C19 C20 C23 122.5(2) . .
C10 C8 C9 108.2(2) . .
C10 C8 C11 106.6(2) . .
C9 C8 C11 111.8(2) . .
C10 C8 C5 111.9(2) . 3_576
C9 C8 C5 106.5(2) . 3_576
C11 C8 C5 111.8(2) . 3_576
N1 C18 C19 124.2(2) . .
C5 C6 C7 120.6(3) . .
C12 C13 C14 120.8(2) . .
N1 C22 C21 123.2(2) . .
C18 C19 C20 120.1(2) . .
C13 C12 C11 120.6(2) . .
F3 C10 F6 106.6(3) . .
F3 C10 F4 107.0(3) . .
F6 C10 F4 105.9(2) . .
F3 C10 C8 111.1(2) . .
F6 C10 C8 112.1(2) . .
F4 C10 C8 113.6(2) . .
C20 C21 C22 121.1(2) . .
N2 C28 C29 123.8(2) . .
C28 C29 C25 119.4(2) . .
C26 C25 C29 116.5(2) . .
C26 C25 C24 120.3(2) . 1_565
C29 C25 C24 123.1(2) . 1_565
C27 C26 C25 120.6(2) . .
C2 C7 C6 120.8(2) . .
C24 C23 C20 114.6(2) . .
N2 C27 C26 123.0(2) . .
C23 C24 C25 115.8(2) . 1_545
F5 C9 F1 106.6(3) . .
F5 C9 F2 107.1(3) . .
F1 C9 F2 106.2(2) . .
F5 C9 C8 111.2(2) . .
F1 C9 C8 111.6(2) . .
F2 C9 C8 113.6(3) . .

loop_
_geom_bond_atom_site_label_1
_geom_bond_atom_site_label_2
_geom_bond_distance
_geom_bond_site_symmetry_2
Co1 O3 2.0484(17) .
Co1 O4 2.0573(16) .
Co1 N2 2.1598(19) .
Co1 O2 2.1659(18) .
Co1 O1 2.1675(18) .
Co1 N1 2.189(2) .
Co1 C1 2.481(2) .
N2 C28 1.334(3) .
N2 C27 1.342(3) .
O1 C1 1.258(3) .
O3 C17 1.255(3) .
O2 C1 1.262(3) .
C1 C2 1.504(3) .
O4 C17 1.258(3) 3_676
C5 C4 1.385(4) .
C5 C6 1.385(3) .
C5 C8 1.550(3) 3_576
C14 C15 1.384(3) .
C14 C13 1.385(3) .
C14 C17 1.499(3) .
C16 C15 1.382(3) .
C16 C11 1.386(3) .
N1 C18 1.333(3) .
N1 C22 1.334(3) .
C11 C12 1.388(3) .
C11 C8 1.547(3) .
C2 C7 1.378(4) .
C2 C3 1.384(3) .
C17 O4 1.258(3) 3_676
C4 C3 1.383(3) .
F6 C10 1.337(3) .
C20 C21 1.375(3) .
C20 C19 1.379(3) .
C20 C23 1.504(3) .
C8 C10 1.538(4) .
C8 C9 1.544(4) .
C8 C5 1.550(3) 3_576
C18 C19 1.373(3) .
C6 C7 1.387(4) .
C13 C12 1.378(3) .
C22 C21 1.375(4) .
C10 F3 1.327(4) .
C10 F4 1.337(3) .
F1 C9 1.333(3) .
F2 C9 1.334(3) .
F5 C9 1.333(4) .
C28 C29 1.385(3) .
C29 C25 1.388(3) .
C25 C26 1.384(3) .
C25 C24 1.509(3) 1_565
C26 C27 1.375(3) .
C23 C24 1.498(4) .
C24 C25 1.509(3) 1_545
